data_7020150
loop_
_publ_author_name
'Huang, Sheng-Li'
'Weng, Lin-Hong'
'Jin, Guo-Xin'

_publ_section_title
;
 Bottom-up synthesis of coordination polymers based on carborane backbones
 and Cu2(CO2)4 paddle-wheel: ligand metathesis with metallotecons.
;
_journal_issue 38
_journal_name_full 'Dalton transactions (Cambridge, England : 2003)'
_journal_page_first 11657
_journal_page_last 11662
_journal_paper_doi 10.1039/c2dt30708a
_journal_volume 41
_journal_year 2012
_chemical_formula_sum 'C14 H20 B10 Cu N2 O4'
_chemical_formula_weight 451.96
_chemical_name_systematic
;
?
;
_space_group_IT_number 2
_symmetry_cell_setting triclinic
_symmetry_space_group_name_Hall '-P 1'
_symmetry_space_group_name_H-M 'P -1'
_atom_sites_solution_hydrogens geom
_atom_sites_solution_primary direct
_atom_sites_solution_secondary difmap
_audit_creation_method SHELXL-97
_cell_angle_alpha 74.845(3)
_cell_angle_beta 82.169(3)
_cell_angle_gamma 80.761(3)
_cell_formula_units_Z 2
_cell_length_a 9.5924(17)
_cell_length_b 10.2168(18)
_cell_length_c 11.281(2)
_cell_measurement_reflns_used 3102
_cell_measurement_temperature 173(2)
_cell_measurement_theta_max 27.53
_cell_measurement_theta_min 2.72
_cell_volume 1048.1(3)
_computing_cell_refinement 'Bruker SAINT'
_computing_data_collection 'Bruker APEX2'
_computing_data_reduction 'Bruker SAINT'
_computing_molecular_graphics 'Bruker SHELXTL'
_computing_publication_material 'Bruker SHELXTL'
_computing_structure_refinement 'SHELXL-97 (Sheldrick, 1997)'
_computing_structure_solution 'SHELXS-97 (Sheldrick, 1990)'
_diffrn_ambient_temperature 173(2)
_diffrn_measured_fraction_theta_full 0.977
_diffrn_measured_fraction_theta_max 0.977
_diffrn_measurement_device_type 'Bruker APEX-II CCD'
_diffrn_measurement_method '\f and \w scans'
_diffrn_radiation_monochromator graphite
_diffrn_radiation_source 'fine-focus sealed tube'
_diffrn_radiation_type MoK\a
_diffrn_radiation_wavelength 0.71073
_diffrn_reflns_av_R_equivalents 0.0227
_diffrn_reflns_av_sigmaI/netI 0.0446
_diffrn_reflns_limit_h_max 12
_diffrn_reflns_limit_h_min -12
_diffrn_reflns_limit_k_max 11
_diffrn_reflns_limit_k_min -13
_diffrn_reflns_limit_l_max 14
_diffrn_reflns_limit_l_min -14
_diffrn_reflns_number 7323
_diffrn_reflns_theta_full 27.00
_diffrn_reflns_theta_max 27.00
_diffrn_reflns_theta_min 2.08
_exptl_absorpt_coefficient_mu 1.066
_exptl_absorpt_correction_T_max 0.9195
_exptl_absorpt_correction_T_min 0.7992
_exptl_absorpt_correction_type multi-scan
_exptl_absorpt_process_details sadabs
_exptl_crystal_colour blue
_exptl_crystal_density_diffrn 1.432
_exptl_crystal_density_method 'not measured'
_exptl_crystal_description prism
_exptl_crystal_F_000 458
_exptl_crystal_size_max 0.22
_exptl_crystal_size_mid 0.09
_exptl_crystal_size_min 0.08
_refine_diff_density_max 1.546
_refine_diff_density_min -0.696
_refine_diff_density_rms 0.204
_refine_ls_extinction_method none
_refine_ls_goodness_of_fit_ref 1.089
_refine_ls_hydrogen_treatment constr
_refine_ls_matrix_type full
_refine_ls_number_parameters 315
_refine_ls_number_reflns 4478
_refine_ls_number_restraints 66
_refine_ls_restrained_S_all 1.087
_refine_ls_R_factor_all 0.0749
_refine_ls_R_factor_gt 0.0584
_refine_ls_shift/su_max 0.049
_refine_ls_shift/su_mean 0.005
_refine_ls_structure_factor_coef Fsqd
_refine_ls_weighting_details 'calc w=1/[\s^2^(Fo^2^)+(0.1522P)^2^+0.2367P] where P=(Fo^2^+2Fc^2^)/3'
_refine_ls_weighting_scheme calc
_refine_ls_wR_factor_gt 0.1649
_refine_ls_wR_factor_ref 0.2063
_reflns_number_gt 3702
_reflns_number_total 4478
_reflns_threshold_expression >2sigma(I)
_cod_data_source_file c2dt30708a.txt
_cod_data_source_block mo_10503a
_cod_depositor_comments
;
The following automatic conversions were performed:

'_symmetry_cell_setting' value 'Triclinic' changed to 'triclinic'
according to /home/saulius/struct/CIF-dictionaries/cif_core.dic
dictionary named 'cif_core.dic' version 2.4.2 from 2011-04-26.

Automatic conversion script
Id: cif_fix_values 1891 2012-01-12 08:04:46Z andrius 
;
_cod_original_sg_symbol_H-M P-1
_cod_database_code 7020150

loop_
_symmetry_equiv_pos_as_xyz
'x, y, z'
'-x, -y, -z'

loop_
_atom_site_label
_atom_site_type_symbol
_atom_site_fract_x
_atom_site_fract_y
_atom_site_fract_z
_atom_site_U_iso_or_equiv
_atom_site_adp_type
_atom_site_occupancy
_atom_site_symmetry_multiplicity
_atom_site_calc_flag
_atom_site_refinement_flags
_atom_site_disorder_assembly
_atom_site_disorder_group
Cu1 Cu 0.59160(5) 0.59284(4) 0.60838(4) 0.0224(2) Uani 1 1 d . . .
N1 N 0.4433(4) 0.5926(3) 0.7542(3) 0.0233(6) Uani 1 1 d . A .
O1 O 0.6301(3) 0.7766(3) 0.6159(3) 0.0277(6) Uani 1 1 d . A .
O2 O 0.7751(3) 0.6454(3) 0.7506(3) 0.0351(7) Uani 1 1 d . A .
O3 O 0.5860(3) 1.2949(3) 0.5102(3) 0.0274(6) Uani 1 1 d . . .
O4 O 0.6222(3) 1.3920(3) 0.6570(3) 0.0329(7) Uani 1 1 d . . .
B3 B 0.6071(5) 1.0196(4) 0.7146(4) 0.0234(8) Uani 1 1 d . . .
H3 H 0.5027 1.0205 0.6802 0.028 Uiso 1 1 calc R . .
B4 B 0.7647(5) 1.0300(4) 0.6128(4) 0.0224(8) Uani 1 1 d . . .
H4 H 0.7642 1.0380 0.5119 0.027 Uiso 1 1 calc R . .
B5 B 0.9074(5) 0.9353(4) 0.6983(5) 0.0330(10) Uani 1 1 d . . .
H5 H 1.0020 0.8796 0.6542 0.040 Uiso 1 1 calc R . .
B6 B 0.8357(6) 0.8687(5) 0.8523(5) 0.0391(12) Uani 1 1 d . . .
H6 H 0.8844 0.7688 0.9087 0.047 Uiso 1 1 calc R . .
B7 B 0.6487(6) 0.9183(5) 0.8610(4) 0.0357(11) Uani 1 1 d . . .
H7 H 0.5735 0.8506 0.9226 0.043 Uiso 1 1 calc R . .
B8 B 0.8773(5) 1.1175(5) 0.6687(5) 0.0330(10) Uani 1 1 d . . .
H8 H 0.9520 1.1837 0.6044 0.040 Uiso 1 1 calc R . .
B9 B 0.9181(7) 1.0181(5) 0.8204(6) 0.0500(16) Uani 1 1 d . . .
H9 H 1.0208 1.0185 0.8569 0.060 Uiso 1 1 calc R . .
B10 B 0.7579(8) 1.0060(6) 0.9198(5) 0.0505(16) Uani 1 1 d . . .
H10 H 0.7538 0.9975 1.0212 0.061 Uiso 1 1 calc R . .
B11 B 0.6186(6) 1.1007(5) 0.8325(4) 0.0368(12) Uani 1 1 d . . .
H11 H 0.5233 1.1572 0.8751 0.044 Uiso 1 1 calc R . .
B12 B 0.7864(7) 1.1599(5) 0.8061(5) 0.0405(13) Uani 1 1 d . . .
H12 H 0.8019 1.2552 0.8314 0.049 Uiso 1 1 calc R . .
C1 C 0.7426(4) 0.8869(4) 0.7279(3) 0.0197(7) Uani 1 1 d . A .
C2 C 0.6966(4) 1.1562(3) 0.6852(3) 0.0200(7) Uani 1 1 d . . .
C3 C 0.7153(4) 0.7571(4) 0.6964(3) 0.0223(7) Uani 1 1 d . . .
C4 C 0.6270(4) 1.2948(3) 0.6087(3) 0.0198(7) Uani 1 1 d . . .
C5 C 0.4355(6) 0.4845(4) 0.8499(4) 0.0395(11) Uani 1 1 d . . .
H5A H 0.5004 0.4040 0.8490 0.047 Uiso 1 1 calc R A .
C6 C 0.3341(8) 0.4858(6) 0.9523(5) 0.0582(16) Uani 1 1 d . A .
H6A H 0.3302 0.4070 1.0191 0.070 Uiso 1 1 calc R . .
C7 C 0.2435(6) 0.5988(6) 0.9544(5) 0.0534(14) Uani 1 1 d . . .
H7A H 0.1739 0.6006 1.0227 0.064 Uiso 1 1 calc R A .
C8 C 0.2507(7) 0.7150(6) 0.8561(6) 0.0571(15) Uani 1 1 d . A .
H8A H 0.1886 0.7970 0.8575 0.069 Uiso 1 1 calc R . .
C9 C 0.3506(5) 0.7070(5) 0.7570(4) 0.0402(11) Uani 1 1 d . . .
H9A H 0.3545 0.7841 0.6885 0.048 Uiso 1 1 calc R A .
N2 N 0.7350(3) 0.5998(3) 0.4573(3) 0.016(3) Uani 0.64(3) 1 d PGU A 1
C10 C 0.7142(4) 0.7248(5) 0.3715(6) 0.038(2) Uani 0.64(3) 1 d PGU A 1
H10A H 0.6472 0.7968 0.3917 0.046 Uiso 0.64(3) 1 calc PR A 1
C11 C 0.7916(7) 0.7444(12) 0.2561(4) 0.052(3) Uani 0.64(3) 1 d PGU A 1
H11A H 0.7774 0.8298 0.1975 0.062 Uiso 0.64(3) 1 calc PR A 1
C12 C 0.8897(10) 0.6390(14) 0.2266(7) 0.066(4) Uani 0.64(3) 1 d PGU A 1
H12A H 0.9425 0.6524 0.1478 0.079 Uiso 0.64(3) 1 calc PR A 1
C13 C 0.9104(8) 0.5141(10) 0.3125(13) 0.059(3) Uani 0.64(3) 1 d PGU A 1
H13 H 0.9775 0.4420 0.2923 0.071 Uiso 0.64(3) 1 calc PR A 1
C14 C 0.8331(5) 0.4945(3) 0.4278(11) 0.047(3) Uani 0.64(3) 1 d PGU A 1
H14 H 0.8473 0.4091 0.4865 0.057 Uiso 0.64(3) 1 calc PR A 1
N2' N 0.7288(3) 0.6018(3) 0.4630(3) 0.048(8) Uani 0.36(3) 1 d PGU A 2
C10' C 0.7168(4) 0.7018(7) 0.3532(5) 0.032(4) Uani 0.36(3) 1 d PG A 2
H10' H 0.6412 0.7750 0.3473 0.039 Uiso 0.36(3) 1 calc PR A 2
C11' C 0.8156(8) 0.6949(12) 0.2520(3) 0.046(5) Uani 0.36(3) 1 d PGU A 2
H11' H 0.8075 0.7632 0.1769 0.055 Uiso 0.36(3) 1 calc PR A 2
C12' C 0.9263(9) 0.5879(12) 0.2606(10) 0.040(5) Uani 0.36(3) 1 d PGU A 2
H12' H 0.9938 0.5831 0.1915 0.049 Uiso 0.36(3) 1 calc PR A 2
C13' C 0.9382(6) 0.4878(6) 0.3705(15) 0.042(4) Uani 0.36(3) 1 d PGU A 2
H13' H 1.0139 0.4147 0.3764 0.051 Uiso 0.36(3) 1 calc PR A 2
C14' C 0.8395(4) 0.4948(4) 0.4717(10) 0.039(4) Uani 0.36(3) 1 d PGU A 2
H14' H 0.8476 0.4264 0.5467 0.047 Uiso 0.36(3) 1 calc PR A 2

loop_
_atom_site_aniso_label
_atom_site_aniso_U_11
_atom_site_aniso_U_22
_atom_site_aniso_U_33
_atom_site_aniso_U_23
_atom_site_aniso_U_13
_atom_site_aniso_U_12
Cu1 0.0315(3) 0.0093(3) 0.0275(3) -0.00495(18) -0.00790(19) -0.00095(17)
N1 0.0323(16) 0.0124(14) 0.0278(15) -0.0065(12) -0.0100(13) -0.0016(12)
O1 0.0391(15) 0.0158(13) 0.0318(14) -0.0085(11) -0.0125(12) -0.0023(11)
O2 0.0459(18) 0.0119(13) 0.0478(18) -0.0044(12) -0.0178(14) 0.0013(12)
O3 0.0370(15) 0.0167(13) 0.0291(14) -0.0031(11) -0.0127(11) -0.0010(11)
O4 0.0532(19) 0.0115(13) 0.0344(15) -0.0074(11) -0.0091(13) 0.0017(12)
B3 0.029(2) 0.0092(17) 0.030(2) -0.0012(15) -0.0004(16) -0.0042(14)
B4 0.030(2) 0.0113(18) 0.0246(19) -0.0041(15) -0.0006(16) -0.0003(15)
B5 0.024(2) 0.0142(19) 0.059(3) -0.0042(19) -0.012(2) 0.0000(16)
B6 0.057(3) 0.022(2) 0.042(3) -0.009(2) -0.027(2) 0.007(2)
B7 0.065(3) 0.018(2) 0.020(2) -0.0035(16) 0.001(2) 0.001(2)
B8 0.024(2) 0.020(2) 0.056(3) -0.009(2) -0.011(2) 0.0002(16)
B9 0.057(3) 0.024(3) 0.075(4) -0.006(3) -0.048(3) -0.001(2)
B10 0.100(5) 0.024(3) 0.031(2) -0.004(2) -0.029(3) -0.004(3)
B11 0.064(3) 0.020(2) 0.023(2) -0.0077(17) 0.002(2) 0.002(2)
B12 0.065(3) 0.022(2) 0.041(3) -0.009(2) -0.032(3) 0.001(2)
C1 0.0232(17) 0.0166(16) 0.0197(16) -0.0052(13) -0.0057(13) 0.0008(13)
C2 0.0270(18) 0.0119(15) 0.0223(17) -0.0051(13) -0.0056(14) -0.0018(13)
C3 0.0252(17) 0.0130(16) 0.0273(17) -0.0054(13) -0.0008(14) 0.0006(13)
C4 0.0241(17) 0.0118(16) 0.0220(16) -0.0008(13) -0.0015(13) -0.0041(13)
C5 0.062(3) 0.017(2) 0.036(2) -0.0046(17) 0.002(2) -0.0048(19)
C6 0.091(5) 0.052(3) 0.032(2) -0.013(2) 0.008(3) -0.018(3)
C7 0.060(3) 0.060(4) 0.046(3) -0.023(3) 0.009(2) -0.020(3)
C8 0.058(3) 0.050(3) 0.063(4) -0.025(3) -0.003(3) 0.012(3)
C9 0.047(3) 0.033(2) 0.038(2) -0.0130(19) -0.010(2) 0.012(2)
N2 0.016(3) 0.014(3) 0.019(3) -0.0042(11) -0.0032(9) -0.0048(9)
C10 0.035(5) 0.049(5) 0.031(4) -0.008(4) -0.006(3) -0.008(4)
C11 0.035(4) 0.064(7) 0.050(6) 0.002(4) -0.001(4) -0.017(4)
C12 0.039(6) 0.095(9) 0.054(6) -0.006(6) 0.014(5) -0.015(6)
C13 0.036(5) 0.072(8) 0.065(8) -0.026(6) 0.007(5) 0.010(5)
C14 0.049(6) 0.036(5) 0.058(6) -0.013(4) 0.004(4) -0.013(4)
N2' 0.048(8) 0.048(8) 0.049(8) -0.012(2) -0.0055(13) -0.0071(15)
C10' 0.035(9) 0.030(7) 0.034(8) -0.021(7) 0.011(6) -0.001(6)
C11' 0.034(8) 0.073(11) 0.026(7) -0.021(7) 0.017(6) -0.001(8)
C12' 0.041(8) 0.023(8) 0.055(10) -0.009(6) 0.003(7) -0.003(6)
C13' 0.026(6) 0.040(7) 0.059(9) -0.019(6) 0.019(6) -0.006(5)
C14' 0.033(7) 0.034(7) 0.062(9) -0.037(7) 0.017(6) -0.013(5)

loop_
_atom_type_symbol
_atom_type_description
_atom_type_scat_dispersion_real
_atom_type_scat_dispersion_imag
_atom_type_scat_source
C C 0.0033 0.0016 'International Tables Vol C Tables 4.2.6.8 and 6.1.1.4'
H H 0.0000 0.0000 'International Tables Vol C Tables 4.2.6.8 and 6.1.1.4'
N N 0.0061 0.0033 'International Tables Vol C Tables 4.2.6.8 and 6.1.1.4'
O O 0.0106 0.0060 'International Tables Vol C Tables 4.2.6.8 and 6.1.1.4'
Cu Cu 0.3201 1.2651 'International Tables Vol C Tables 4.2.6.8 and 6.1.1.4'
B B 0.0013 0.0007 'International Tables Vol C Tables 4.2.6.8 and 6.1.1.4'

loop_
_geom_angle_atom_site_label_1
_geom_angle_atom_site_label_2
_geom_angle_atom_site_label_3
_geom_angle
_geom_angle_site_symmetry_1
_geom_angle_site_symmetry_3
N2' Cu1 O4 93.06(13) . 1_545
N2' Cu1 O1 89.25(12) . .
O4 Cu1 O1 152.42(13) 1_545 .
N2' Cu1 N1 176.97(12) . .
O4 Cu1 N1 89.49(13) 1_545 .
O1 Cu1 N1 89.23(12) . .
N2' Cu1 N2 0.6 . .
O4 Cu1 N2 92.42(12) 1_545 .
O1 Cu1 N2 89.82(12) . .
N1 Cu1 N2 177.49(11) . .
N2' Cu1 O3 91.39(11) . 2_676
O4 Cu1 O3 120.48(11) 1_545 2_676
O1 Cu1 O3 86.89(10) . 2_676
N1 Cu1 O3 85.91(12) . 2_676
N2 Cu1 O3 91.72(11) . 2_676
C5 N1 C9 118.4(4) . .
C5 N1 Cu1 122.2(3) . .
C9 N1 Cu1 119.4(3) . .
C3 O1 Cu1 107.0(2) . .
C4 O3 Cu1 138.0(2) . 2_676
C4 O4 Cu1 138.2(3) . 1_565
C2 B3 C1 101.8(3) . .
C2 B3 B7 106.2(3) . .
C1 B3 B7 59.3(2) . .
C2 B3 B11 59.5(3) . .
C1 B3 B11 106.0(3) . .
B7 B3 B11 60.9(3) . .
C2 B3 B4 58.8(2) . .
C1 B3 B4 58.6(2) . .
B7 B3 B4 108.9(3) . .
B11 B3 B4 109.1(3) . .
C2 B3 H3 124.9 . .
C1 B3 H3 125.2 . .
B7 B3 H3 121.1 . .
B11 B3 H3 121.1 . .
B4 B3 H3 121.0 . .
C2 B4 C1 101.7(3) . .
C2 B4 B3 58.3(2) . .
C1 B4 B3 59.0(2) . .
C2 B4 B8 58.9(2) . .
C1 B4 B8 104.6(3) . .
B3 B4 B8 107.6(3) . .
C2 B4 B5 105.0(3) . .
C1 B4 B5 58.1(2) . .
B3 B4 B5 107.5(3) . .
B8 B4 B5 60.2(2) . .
C2 B4 H4 125.1 . .
C1 B4 H4 125.3 . .
B3 B4 H4 121.6 . .
B8 B4 H4 122.1 . .
B5 B4 H4 122.3 . .
C1 B5 B6 59.2(3) . .
C1 B5 B8 104.5(3) . .
B6 B5 B8 107.5(4) . .
C1 B5 B4 58.5(2) . .
B6 B5 B4 107.8(3) . .
B8 B5 B4 59.7(2) . .
C1 B5 B9 103.9(4) . .
B6 B5 B9 58.7(3) . .
B8 B5 B9 60.2(3) . .
B4 B5 B9 107.2(3) . .
C1 B5 H5 124.8 . .
B6 B5 H5 121.7 . .
B8 B5 H5 122.4 . .
B4 B5 H5 121.8 . .
B9 B5 H5 123.2 . .
C1 B6 B9 105.3(4) . .
C1 B6 B5 58.0(3) . .
B9 B6 B5 61.7(3) . .
C1 B6 B10 105.0(3) . .
B9 B6 B10 60.2(4) . .
B5 B6 B10 109.6(4) . .
C1 B6 B7 58.9(3) . .
B9 B6 B7 107.9(4) . .
B5 B6 B7 108.0(3) . .
B10 B6 B7 59.7(3) . .
C1 B6 H6 124.9 . .
B9 B6 H6 121.7 . .
B5 B6 H6 120.6 . .
B10 B6 H6 121.9 . .
B7 B6 H6 121.8 . .
C1 B7 B3 58.8(2) . .
C1 B7 B10 105.3(4) . .
B3 B7 B10 107.7(3) . .
C1 B7 B6 58.8(3) . .
B3 B7 B6 107.7(4) . .
B10 B7 B6 60.2(3) . .
C1 B7 B11 104.6(3) . .
B3 B7 B11 59.6(2) . .
B10 B7 B11 59.6(3) . .
B6 B7 B11 107.4(4) . .
C1 B7 H7 124.4 . .
B3 B7 H7 121.7 . .
B10 B7 H7 122.2 . .
B6 B7 H7 121.7 . .
B11 B7 H7 122.9 . .
C2 B8 B4 58.3(2) . .
C2 B8 B5 104.5(3) . .
B4 B8 B5 60.2(3) . .
C2 B8 B12 58.8(3) . .
B4 B8 B12 107.5(3) . .
B5 B8 B12 107.4(4) . .
C2 B8 B9 103.5(4) . .
B4 B8 B9 108.0(3) . .
B5 B8 B9 60.7(3) . .
B12 B8 B9 58.3(3) . .
C2 B8 H8 125.2 . .
B4 B8 H8 121.4 . .
B5 B8 H8 122.1 . .
B12 B8 H8 122.3 . .
B9 B8 H8 123.0 . .
B12 B9 B6 108.7(4) . .
B12 B9 B10 60.8(4) . .
B6 B9 B10 60.4(3) . .
B12 B9 B8 60.5(3) . .
B6 B9 B8 107.3(3) . .
B10 B9 B8 108.8(4) . .
B12 B9 B5 107.8(3) . .
B6 B9 B5 59.6(3) . .
B10 B9 B5 108.1(4) . .
B8 B9 B5 59.1(3) . .
B12 B9 H9 121.1 . .
B6 B9 H9 121.8 . .
B10 B9 H9 120.9 . .
B8 B9 H9 121.9 . .
B5 B9 H9 122.4 . .
B11 B10 B7 60.7(3) . .
B11 B10 B9 107.3(4) . .
B7 B10 B9 107.7(4) . .
B11 B10 B6 108.2(3) . .
B7 B10 B6 60.2(3) . .
B9 B10 B6 59.4(4) . .
B11 B10 B12 59.7(3) . .
B7 B10 B12 107.7(3) . .
B9 B10 B12 59.0(3) . .
B6 B10 B12 106.5(4) . .
B11 B10 H10 121.5 . .
B7 B10 H10 121.3 . .
B9 B10 H10 122.5 . .
B6 B10 H10 122.2 . .
B12 B10 H10 122.7 . .
C2 B11 B3 58.1(2) . .
C2 B11 B12 59.1(3) . .
B3 B11 B12 107.5(3) . .
C2 B11 B10 105.6(4) . .
B3 B11 B10 107.7(3) . .
B12 B11 B10 60.5(3) . .
C2 B11 B7 104.1(3) . .
B3 B11 B7 59.5(2) . .
B12 B11 B7 107.6(4) . .
B10 B11 B7 59.7(3) . .
C2 B11 H11 124.6 . .
B3 B11 H11 122.1 . .
B12 B11 H11 121.4 . .
B10 B11 H11 121.9 . .
B7 B11 H11 123.0 . .
C2 B12 B9 105.4(3) . .
C2 B12 B11 58.9(3) . .
B9 B12 B11 108.4(4) . .
C2 B12 B10 104.8(4) . .
B9 B12 B10 60.3(4) . .
B11 B12 B10 59.8(3) . .
C2 B12 B8 58.3(2) . .
B9 B12 B8 61.2(3) . .
B11 B12 B8 108.2(3) . .
B10 B12 B8 109.0(4) . .
C2 B12 H12 124.8 . .
B9 B12 H12 121.6 . .
B11 B12 H12 121.5 . .
B10 B12 H12 122.1 . .
B8 B12 H12 120.9 . .
C3 C1 B5 120.1(3) . .
C3 C1 B4 119.7(3) . .
B5 C1 B4 63.4(3) . .
C3 C1 B3 117.0(3) . .
B5 C1 B3 114.5(3) . .
B4 C1 B3 62.4(2) . .
C3 C1 B6 117.9(3) . .
B5 C1 B6 62.7(3) . .
B4 C1 B6 114.6(3) . .
B3 C1 B6 113.1(3) . .
C3 C1 B7 114.9(3) . .
B5 C1 B7 114.9(3) . .
B4 C1 B7 114.3(3) . .
B3 C1 B7 61.9(2) . .
B6 C1 B7 62.4(3) . .
C4 C2 B3 117.9(3) . .
C4 C2 B4 119.1(3) . .
B3 C2 B4 62.9(2) . .
C4 C2 B8 119.0(3) . .
B3 C2 B8 114.4(3) . .
B4 C2 B8 62.8(3) . .
C4 C2 B11 116.0(3) . .
B3 C2 B11 62.4(3) . .
B4 C2 B11 114.9(3) . .
B8 C2 B11 114.6(3) . .
C4 C2 B12 117.5(3) . .
B3 C2 B12 113.3(3) . .
B4 C2 B12 114.6(3) . .
B8 C2 B12 63.0(3) . .
B11 C2 B12 62.0(3) . .
O2 C3 O1 126.2(3) . .
O2 C3 C1 119.0(3) . .
O1 C3 C1 114.8(3) . .
O3 C4 O4 128.9(3) . .
O3 C4 C2 117.1(3) . .
O4 C4 C2 114.0(3) . .
N1 C5 C6 122.0(5) . .
N1 C5 H5A 119.0 . .
C6 C5 H5A 119.0 . .
C7 C6 C5 119.2(5) . .
C7 C6 H6A 120.4 . .
C5 C6 H6A 120.4 . .
C6 C7 C8 120.0(5) . .
C6 C7 H7A 120.0 . .
C8 C7 H7A 120.0 . .
C9 C8 C7 118.2(5) . .
C9 C8 H8A 120.9 . .
C7 C8 H8A 120.9 . .
N1 C9 C8 122.1(5) . .
N1 C9 H9A 119.0 . .
C8 C9 H9A 119.0 . .
C10 N2 C14 120.0 . .
C10 N2 Cu1 111.3(3) . .
C14 N2 Cu1 128.3(3) . .
C11 C10 N2 120.0 . .
C11 C10 H10A 120.0 . .
N2 C10 H10A 120.0 . .
C10 C11 C12 120.0 . .
C10 C11 H11A 120.0 . .
C12 C11 H11A 120.0 . .
C13 C12 C11 120.0 . .
C13 C12 H12A 120.0 . .
C11 C12 H12A 120.0 . .
C14 C13 C12 120.0 . .
C14 C13 H13 120.0 . .
C12 C13 H13 120.0 . .
C13 C14 N2 120.0 . .
C13 C14 H14 120.0 . .
N2 C14 H14 120.0 . .
C10' N2' C14' 120.0 . .
C10' N2' Cu1 124.2(4) . .
C14' N2' Cu1 115.7(4) . .
C11' C10' N2' 120.0 . .
C11' C10' H10' 120.0 . .
N2' C10' H10' 120.0 . .
C10' C11' C12' 120.0 . .
C10' C11' H11' 120.0 . .
C12' C11' H11' 120.0 . .
C13' C12' C11' 120.0 . .
C13' C12' H12' 120.0 . .
C11' C12' H12' 120.0 . .
C12' C13' C14' 120.0 . .
C12' C13' H13' 120.0 . .
C14' C13' H13' 120.0 . .
C13' C14' N2' 120.0 . .
C13' C14' H14' 120.0 . .
N2' C14' H14' 120.0 . .

loop_
_geom_bond_atom_site_label_1
_geom_bond_atom_site_label_2
_geom_bond_distance
_geom_bond_site_symmetry_2
Cu1 N2' 1.949(3) .
Cu1 O4 1.965(3) 1_545
Cu1 O1 1.996(3) .
Cu1 N1 2.023(3) .
Cu1 N2 2.032(4) .
Cu1 O3 2.280(3) 2_676
N1 C5 1.331(5) .
N1 C9 1.354(5) .
O1 C3 1.260(5) .
O2 C3 1.235(4) .
O3 C4 1.228(4) .
O3 Cu1 2.280(3) 2_676
O4 C4 1.244(4) .
O4 Cu1 1.965(3) 1_565
B3 C2 1.692(5) .
B3 C1 1.711(5) .
B3 B7 1.764(6) .
B3 B11 1.766(6) .
B3 B4 1.769(6) .
B3 H3 1.1200 .
B4 C2 1.700(5) .
B4 C1 1.703(5) .
B4 B8 1.776(6) .
B4 B5 1.786(6) .
B4 H4 1.1200 .
B5 C1 1.696(6) .
B5 B6 1.777(8) .
B5 B8 1.785(6) .
B5 B9 1.815(8) .
B5 H5 1.1200 .
B6 C1 1.718(6) .
B6 B9 1.762(8) .
B6 B10 1.780(8) .
B6 B7 1.780(8) .
B6 H6 1.1200 .
B7 C1 1.720(6) .
B7 B10 1.771(8) .
B7 B11 1.789(6) .
B7 H7 1.1200 .
B8 C2 1.711(6) .
B8 B12 1.792(8) .
B8 B9 1.805(8) .
B8 H8 1.1200 .
B9 B12 1.752(8) .
B9 B10 1.775(11) .
B9 H9 1.1200 .
B10 B11 1.770(8) .
B10 B12 1.784(8) .
B10 H10 1.1200 .
B11 C2 1.717(6) .
B11 B12 1.770(9) .
B11 H11 1.1200 .
B12 C2 1.721(6) .
B12 H12 1.1200 .
C1 C3 1.529(5) .
C2 C4 1.551(5) .
C5 C6 1.406(7) .
C5 H5A 0.9500 .
C6 C7 1.333(9) .
C6 H6A 0.9500 .
C7 C8 1.400(9) .
C7 H7A 0.9500 .
C8 C9 1.381(8) .
C8 H8A 0.9500 .
C9 H9A 0.9500 .
N2 C10 1.3900 .
N2 C14 1.3900 .
C10 C11 1.3900 .
C10 H10A 0.9500 .
C11 C12 1.3900 .
C11 H11A 0.9500 .
C12 C13 1.3900 .
C12 H12A 0.9500 .
C13 C14 1.3900 .
C13 H13 0.9500 .
C14 H14 0.9500 .
N2' C10' 1.3900 .
N2' C14' 1.3900 .
C10' C11' 1.3900 .
C10' H10' 0.9500 .
C11' C12' 1.3900 .
C11' H11' 0.9500 .
C12' C13' 1.3900 .
C12' H12' 0.9500 .
C13' C14' 1.3900 .
C13' H13' 0.9500 .
C14' H14' 0.9500 .
